data_1507435
loop_
_publ_author_name
'Wong, Ken-Tsung'
'Hung, Tsung Shi'
'Lin, Yuting'
'Wu, Chung-Chih'
'Lee, Gene-Hsiang'
'Peng, Shie-Ming'
'Chou, Chung Hsien'
'Su, Yuhlong Oliver'

_publ_section_title
;
 Suzuki Coupling Approach for the Synthesis of Phenylene&#x2212;Pyrimidine
 Alternating Oligomers for Blue Light-Emitting Material
;
_journal_issue 4
_journal_name_full 'Organic Letters'
_journal_page_first 513
_journal_paper_doi 10.1021/ol017066z
_journal_volume 4
_journal_year 2002
_chemical_formula_sum 'C50 H66 N4 O2'
_chemical_formula_weight 755.07
_chemical_name_systematic
; 
 ? 
;
_space_group_IT_number 2
_symmetry_cell_setting triclinic
_symmetry_space_group_name_Hall '-P 1'
_symmetry_space_group_name_H-M 'P -1'
_atom_sites_solution_hydrogens geom
_atom_sites_solution_primary direct
_atom_sites_solution_secondary difmap
_audit_creation_method SHELXL
_cell_angle_alpha 93.9280(10)
_cell_angle_beta 94.1970(10)
_cell_angle_gamma 106.8820(10)
_cell_formula_units_Z 1
_cell_length_a 8.4503(4)
_cell_length_b 8.5384(5)
_cell_length_c 15.8256(8)
_cell_measurement_reflns_used 4101
_cell_measurement_temperature 150(2)
_cell_volume 1084.88(10)
_computing_cell_refinement 'Siemens SAINT'
_computing_data_collection 'Siemens SMART'
_computing_data_reduction 'Siemens SAINT'
_computing_molecular_graphics 'Siemens SHELXTL'
_computing_publication_material 'Siemens SHELXTL'
_computing_structure_refinement 'SHELXL-93 (Sheldrick, 1993)'
_computing_structure_solution 'SHELXS-86 (Sheldrick, 1990)'
_diffrn_ambient_temperature 150(2)
_diffrn_measurement_device 'Siemens SMART CCD'
_diffrn_measurement_method '\w scans'
_diffrn_radiation_monochromator graphite
_diffrn_radiation_source 'fine-focus sealed tube'
_diffrn_radiation_type MoK\a
_diffrn_radiation_wavelength 0.71073
_diffrn_reflns_av_R_equivalents 0.0170
_diffrn_reflns_av_sigmaI/netI 0.0252
_diffrn_reflns_limit_h_max 12
_diffrn_reflns_limit_h_min -12
_diffrn_reflns_limit_k_max 12
_diffrn_reflns_limit_k_min -12
_diffrn_reflns_limit_l_max 20
_diffrn_reflns_limit_l_min -22
_diffrn_reflns_number 9097
_diffrn_reflns_theta_max 25.00
_diffrn_reflns_theta_min 1.30
_exptl_absorpt_coefficient_mu 0.070
_exptl_absorpt_correction_T_max 0.939
_exptl_absorpt_correction_T_min 0.834
_exptl_absorpt_correction_type Multiscan(SADABS)
_exptl_crystal_colour colorless
_exptl_crystal_density_diffrn 1.156
_exptl_crystal_description plate
_exptl_crystal_F_000 410
_exptl_crystal_size_max 0.45
_exptl_crystal_size_mid 0.30
_exptl_crystal_size_min 0.01
_refine_diff_density_max 0.344
_refine_diff_density_min -0.269
_refine_diff_density_rms 0.037
_refine_ls_extinction_coef 0.0032(21)
_refine_ls_extinction_expression Fc^*^=kFc[1+0.001xFc^2^\l^3^/sin(2\q)]^-1/4^
_refine_ls_extinction_method SHELXL
_refine_ls_goodness_of_fit_all 1.064
_refine_ls_goodness_of_fit_obs 1.148
_refine_ls_matrix_type full
_refine_ls_number_parameters 253
_refine_ls_number_reflns 3545
_refine_ls_number_restraints 0
_refine_ls_restrained_S_all 1.112
_refine_ls_restrained_S_obs 1.148
_refine_ls_R_factor_all 0.0669
_refine_ls_R_factor_obs 0.0445
_refine_ls_shift/esd_max -0.001
_refine_ls_shift/esd_mean 0.000
_refine_ls_structure_factor_coef Fsqd
_refine_ls_weighting_details 'w=1/[\s^2^(Fo^2^)+(0.0687P)^2^+0.1732P] where P=(Fo^2^+2Fc^2^)/3'
_refine_ls_weighting_scheme calc
_refine_ls_wR_factor_all 0.1336
_refine_ls_wR_factor_obs 0.1169
_reflns_number_observed 2796
_reflns_number_total 3800
_reflns_observed_criterion >2sigma(I)
_cod_data_source_file ol017066z_s2.cif
_cod_data_source_block ic7702
_cod_depositor_comments
;
The following automatic conversions were performed:

'_symmetry_cell_setting' value 'Triclinic' changed to 'triclinic'
according to /home/saulius/struct/CIF-dictionaries/cif_core.dic
dictionary named 'cif_core.dic' version 2.4.1 from 2010-06-29.

Automatic conversion script
Id: cif_fix_values 1715 2011-07-08 13:25:40Z adriana 

The following automatic conversions were performed:

'_refine_ls_weighting_scheme' value 'calc
w=1/[\s^2^(Fo^2^)+(0.0687P)^2^+0.1732P] where P=(Fo^2^+2Fc^2^)/3' was
changed to 'calc'. New tag '_refine_ls_weighting_details' was
created. The value of the new tag was set to
'w=1/[\s^2^(Fo^2^)+(0.0687P)^2^+0.1732P] where P=(Fo^2^+2Fc^2^)/3'.

Automatic conversion script
Id: cif_fix_values 3143 2015-03-26 13:38:13Z robertas 
;
_cod_original_sg_symbol_H-M P-1
_cod_database_code 1507435

loop_
_symmetry_equiv_pos_as_xyz
'x, y, z'
'-x, -y, -z'

loop_
_atom_site_aniso_label
_atom_site_aniso_U_11
_atom_site_aniso_U_22
_atom_site_aniso_U_33
_atom_site_aniso_U_23
_atom_site_aniso_U_13
_atom_site_aniso_U_12
O1 0.0202(6) 0.0421(7) 0.0303(6) 0.0138(5) -0.0020(5) 0.0035(5)
N1 0.0215(7) 0.0343(7) 0.0309(8) 0.0093(6) 0.0002(6) 0.0044(6)
N2 0.0217(7) 0.0300(7) 0.0416(8) 0.0107(6) 0.0010(6) 0.0055(6)
C1 0.0240(8) 0.0264(8) 0.0240(8) 0.0043(6) 0.0019(7) 0.0078(6)
C2 0.0212(8) 0.0232(8) 0.0272(9) 0.0021(6) 0.0016(7) 0.0056(6)
C3 0.0189(8) 0.0289(8) 0.0282(9) 0.0026(7) -0.0014(6) 0.0057(6)
C4 0.0251(9) 0.0315(8) 0.0287(9) 0.0088(7) 0.0008(7) 0.0059(7)
C5 0.0227(8) 0.0245(8) 0.0237(8) -0.0003(6) 0.0008(6) 0.0068(6)
C6 0.0193(8) 0.0300(9) 0.0436(10) 0.0097(7) 0.0005(7) 0.0060(7)
C7 0.0222(8) 0.0246(8) 0.0250(8) -0.0001(6) -0.0002(7) 0.0059(6)
C8 0.0225(8) 0.0237(8) 0.0277(9) 0.0018(6) 0.0013(7) 0.0056(6)
C9 0.0255(9) 0.0347(9) 0.0255(8) 0.0086(7) -0.0003(7) 0.0068(7)
C10 0.0200(8) 0.0332(9) 0.0316(9) 0.0047(7) -0.0011(7) 0.0054(7)
C11 0.0247(8) 0.0225(8) 0.0286(9) 0.0010(6) 0.0033(7) 0.0054(6)
C12 0.0281(9) 0.0314(9) 0.0275(9) 0.0077(7) 0.0006(7) 0.0055(7)
C13 0.0209(8) 0.0305(8) 0.0312(9) 0.0046(7) -0.0039(7) 0.0054(7)
C14 0.0240(9) 0.0313(9) 0.0329(9) 0.0053(7) 0.0057(7) 0.0047(7)
C15 0.0416(11) 0.0497(11) 0.0471(12) -0.0018(9) 0.0160(9) 0.0085(9)
C16 0.0316(10) 0.0438(10) 0.0507(12) 0.0203(9) 0.0098(9) 0.0051(8)
C17 0.0233(9) 0.0379(9) 0.0474(11) 0.0105(8) 0.0029(8) 0.0013(7)
C18 0.0220(8) 0.0312(8) 0.0303(9) 0.0060(7) -0.0026(7) 0.0065(7)
C19 0.0287(9) 0.0364(9) 0.0314(9) 0.0081(7) 0.0013(7) 0.0102(7)
C20 0.0400(11) 0.0372(9) 0.0341(10) 0.0049(8) -0.0084(8) 0.0107(8)
C21 0.0637(14) 0.0646(13) 0.0342(11) 0.0138(9) 0.0017(10) 0.0335(11)
C22 0.117(2) 0.070(2) 0.0545(15) 0.0111(12) -0.035(2) 0.039(2)
C23 0.0531(15) 0.096(2) 0.096(2) 0.059(2) -0.0211(15) 0.0040(14)

loop_
_atom_site_label
_atom_site_type_symbol
_atom_site_fract_x
_atom_site_fract_y
_atom_site_fract_z
_atom_site_U_iso_or_equiv
_atom_site_thermal_displace_type
_atom_site_occupancy
_atom_site_calc_flag
_atom_site_refinement_flags
_atom_site_disorder_group
O1 O 0.47247(13) 0.63659(14) 0.34821(7) 0.0318(3) Uani 1 d . .
N1 N 1.0895(2) 0.8143(2) 0.44526(9) 0.0296(3) Uani 1 d . .
N2 N 0.9309(2) 0.9447(2) 0.36027(9) 0.0313(3) Uani 1 d . .
C1 C 0.4825(2) 0.5684(2) 0.42347(10) 0.0246(4) Uani 1 d . .
C2 C 0.6393(2) 0.6139(2) 0.47080(10) 0.0241(4) Uani 1 d . .
C3 C 0.6513(2) 0.5432(2) 0.54714(10) 0.0259(4) Uani 1 d . .
H3A H 0.7558(2) 0.5730(2) 0.58029(10) 0.031 Uiso 1 calc R .
C4 C 0.9486(2) 0.7192(2) 0.46910(10) 0.0288(4) Uani 1 d . .
H4A H 0.9560(2) 0.6399(2) 0.50731(10) 0.035 Uiso 1 calc R .
C5 C 0.7909(2) 0.7275(2) 0.44203(10) 0.0239(4) Uani 1 d . .
C6 C 0.7926(2) 0.8485(2) 0.38722(11) 0.0311(4) Uani 1 d . .
H6A H 0.6895(2) 0.8635(2) 0.36780(11) 0.037 Uiso 1 calc R .
C7 C 1.0751(2) 0.9231(2) 0.39012(10) 0.0244(4) Uani 1 d . .
C8 C 1.2298(2) 1.0238(2) 0.35900(10) 0.0250(4) Uani 1 d . .
C9 C 1.3834(2) 1.0416(2) 0.40303(10) 0.0289(4) Uani 1 d . .
H9A H 1.3881(2) 0.9917(2) 0.45460(10) 0.035 Uiso 1 calc R .
C10 C 1.5297(2) 1.1308(2) 0.37328(10) 0.0289(4) Uani 1 d . .
H10A H 1.6325(2) 1.1439(2) 0.40585(10) 0.035 Uiso 1 calc R .
C11 C 1.5293(2) 1.2016(2) 0.29660(10) 0.0257(4) Uani 1 d . .
C12 C 1.3745(2) 1.1850(2) 0.25329(10) 0.0296(4) Uani 1 d . .
H12A H 1.3698(2) 1.2331(2) 0.20115(10) 0.036 Uiso 1 calc R .
C13 C 1.2274(2) 1.1001(2) 0.28421(10) 0.0283(4) Uani 1 d . .
H13A H 1.1240(2) 1.0940(2) 0.25404(10) 0.034 Uiso 1 calc R .
C14 C 1.6911(2) 1.2843(2) 0.25789(11) 0.0299(4) Uani 1 d . .
C15 C 1.7168(2) 1.1605(2) 0.18949(12) 0.0469(5) Uani 1 d . .
H15A H 1.6213(2) 1.1285(2) 0.14624(12) 0.070 Uiso 1 calc R .
H15B H 1.7276(2) 1.0629(2) 0.21571(12) 0.070 Uiso 1 calc R .
H15C H 1.8181(2) 1.2109(2) 0.16276(12) 0.070 Uiso 1 calc R .
C16 C 1.6810(2) 1.4399(2) 0.21756(13) 0.0423(5) Uani 1 d . .
H16A H 1.5851(2) 1.4119(2) 0.17460(13) 0.063 Uiso 1 calc R .
H16B H 1.7829(2) 1.4867(2) 0.19060(13) 0.063 Uiso 1 calc R .
H16C H 1.6685(2) 1.5205(2) 0.26172(13) 0.063 Uiso 1 calc R .
C17 C 1.8416(2) 1.3321(2) 0.32444(12) 0.0375(4) Uani 1 d . .
H17A H 1.8270(2) 1.4114(2) 0.36874(12) 0.056 Uiso 1 calc R .
H17B H 1.9423(2) 1.3818(2) 0.29716(12) 0.056 Uiso 1 calc R .
H17C H 1.8518(2) 1.2338(2) 0.35010(12) 0.056 Uiso 1 calc R .
C18 C 0.3126(2) 0.6051(2) 0.30183(10) 0.0282(4) Uani 1 d . .
H18A H 0.2360(2) 0.6407(2) 0.33779(10) 0.034 Uiso 1 calc R .
H18B H 0.2645(2) 0.4861(2) 0.28416(10) 0.034 Uiso 1 calc R .
C19 C 0.3370(2) 0.7007(2) 0.22477(11) 0.0319(4) Uani 1 d . .
H19A H 0.4137(2) 0.6635(2) 0.18954(11) 0.038 Uiso 1 calc R .
H19B H 0.3890(2) 0.8188(2) 0.24351(11) 0.038 Uiso 1 calc R .
C20 C 0.1741(2) 0.6795(2) 0.17103(11) 0.0379(4) Uani 1 d . .
H20A H 0.0976(2) 0.7168(2) 0.20637(11) 0.045 Uiso 1 calc R .
H20B H 0.1220(2) 0.5613(2) 0.15257(11) 0.045 Uiso 1 calc R .
C21 C 0.1969(3) 0.7754(3) 0.09265(12) 0.0508(5) Uani 1 d . .
H21A H 0.2416(3) 0.8941(3) 0.11167(12) 0.061 Uiso 1 calc R .
H21B H 0.2807(3) 0.7444(3) 0.06012(12) 0.061 Uiso 1 calc R .
C22 C 0.0392(4) 0.7477(3) 0.0336(2) 0.0803(9) Uani 1 d . .
H22A H 0.0699(4) 0.8015(3) -0.0188(2) 0.096 Uiso 1 calc R .
H22B H -0.0075(4) 0.6282(3) 0.0170(2) 0.096 Uiso 1 calc R .
C23 C -0.0909(3) 0.8071(4) 0.0672(2) 0.0847(10) Uani 1 d . .
H23A H -0.0558(3) 0.9282(4) 0.0791(2) 0.102 Uiso 1 calc R 1
H23B H -0.1301(3) 0.7548(4) 0.1188(2) 0.102 Uiso 1 calc R 1
C24 C -0.2295(5) 0.7437(5) -0.0154(3) 0.0445(9) Uiso 0.50 d P 1
H24A H -0.1912(5) 0.8003(5) -0.0660(3) 0.053 Uiso 0.50 calc PR 1
H24B H -0.2578(5) 0.6233(5) -0.0293(3) 0.053 Uiso 0.50 calc PR 1
C25 C -0.3792(6) 0.7938(6) 0.0180(3) 0.0576(11) Uiso 0.50 d P 1
H25A H -0.4730(6) 0.7620(6) -0.0263(3) 0.086 Uiso 0.50 calc PR 1
H25B H -0.3463(6) 0.9130(6) 0.0324(3) 0.086 Uiso 0.50 calc PR 1
H25C H -0.4123(6) 0.7377(6) 0.0688(3) 0.086 Uiso 0.50 calc PR 1
C24' C -0.2590(6) 0.8163(6) 0.0207(3) 0.0641(12) Uiso 0.50 d P 2
H24C H -0.3056(6) 0.8890(6) 0.0561(3) 0.077 Uiso 0.50 calc PR 2
H24D H -0.2380(6) 0.8633(6) -0.0344(3) 0.077 Uiso 0.50 calc PR 2
C25' C -0.3743(7) 0.6569(7) 0.0064(4) 0.0764(14) Uiso 0.50 d P 2
H25D H -0.4785(7) 0.6635(7) -0.0225(4) 0.115 Uiso 0.50 calc PR 2
H25E H -0.3958(7) 0.6112(7) 0.0610(4) 0.115 Uiso 0.50 calc PR 2
H25F H -0.3284(7) 0.5856(7) -0.0292(4) 0.115 Uiso 0.50 calc PR 2

loop_
_atom_type_symbol
_atom_type_description
_atom_type_scat_dispersion_real
_atom_type_scat_dispersion_imag
_atom_type_scat_source
C C 0.0033 0.0016 'International Tables Vol C Tables 4.2.6.8 and 6.1.1.4'
H H 0.0000 0.0000 'International Tables Vol C Tables 4.2.6.8 and 6.1.1.4'
N N 0.0061 0.0033 'International Tables Vol C Tables 4.2.6.8 and 6.1.1.4'
O O 0.0106 0.0060 'International Tables Vol C Tables 4.2.6.8 and 6.1.1.4'

loop_
_geom_angle_atom_site_label_1
_geom_angle_atom_site_label_2
_geom_angle_atom_site_label_3
_geom_angle
_geom_angle_site_symmetry_1
_geom_angle_site_symmetry_3
C1 O1 C18 118.61(11) . .
C4 N1 C7 116.37(13) . .
C6 N2 C7 116.83(14) . .
O1 C1 C3 123.19(14) . 2_666
O1 C1 C2 116.85(13) . .
C3 C1 C2 119.94(14) 2_666 .
C3 C2 C1 117.28(14) . .
C3 C2 C5 119.35(14) . .
C1 C2 C5 123.34(14) . .
C1 C3 C2 122.78(15) 2_666 .
N1 C4 C5 124.61(15) . .
C6 C5 C4 113.59(14) . .
C6 C5 C2 125.41(14) . .
C4 C5 C2 121.01(14) . .
N2 C6 C5 123.83(15) . .
N2 C7 N1 124.72(14) . .
N2 C7 C8 118.03(14) . .
N1 C7 C8 117.23(13) . .
C9 C8 C13 117.83(14) . .
C9 C8 C7 120.60(14) . .
C13 C8 C7 121.55(14) . .
C10 C9 C8 121.35(15) . .
C9 C10 C11 121.34(15) . .
C10 C11 C12 116.93(14) . .
C10 C11 C14 121.90(14) . .
C12 C11 C14 121.04(14) . .
C13 C12 C11 121.87(15) . .
C12 C13 C8 120.57(15) . .
C17 C14 C15 108.43(15) . .
C17 C14 C16 108.16(14) . .
C15 C14 C16 109.55(15) . .
C17 C14 C11 111.89(13) . .
C15 C14 C11 107.67(13) . .
C16 C14 C11 111.09(14) . .
O1 C18 C19 107.31(12) . .
C18 C19 C20 112.16(13) . .
C19 C20 C21 112.8(2) . .
C22 C21 C20 114.5(2) . .
C23 C22 C21 116.5(2) . .
C22 C23 C24' 129.6(3) . .
C22 C23 C24 97.8(3) . .
C25 C24 C23 101.0(3) . .
C25' C24' C23 109.9(4) . .

loop_
_geom_bond_atom_site_label_1
_geom_bond_atom_site_label_2
_geom_bond_distance
_geom_bond_site_symmetry_2
O1 C1 1.369(2) .
O1 C18 1.433(2) .
N1 C4 1.328(2) .
N1 C7 1.342(2) .
N2 C6 1.336(2) .
N2 C7 1.341(2) .
C1 C3 1.384(2) 2_666
C1 C2 1.408(2) .
C2 C3 1.397(2) .
C2 C5 1.488(2) .
C3 C1 1.384(2) 2_666
C4 C5 1.393(2) .
C5 C6 1.391(2) .
C7 C8 1.480(2) .
C8 C9 1.390(2) .
C8 C13 1.391(2) .
C9 C10 1.385(2) .
C10 C11 1.393(2) .
C11 C12 1.396(2) .
C11 C14 1.538(2) .
C12 C13 1.388(2) .
C14 C17 1.528(2) .
C14 C15 1.532(2) .
C14 C16 1.534(2) .
C18 C19 1.507(2) .
C19 C20 1.521(2) .
C20 C21 1.526(2) .
C21 C22 1.520(3) .
C22 C23 1.456(4) .
C23 C24' 1.577(5) .
C23 C24 1.638(5) .
C24 C25 1.564(6) .
C24' C25' 1.418(7) .
